data_4345510
loop_
_publ_author_name
'Zhou, Lin'
'Zheng, Xuan'
'Shi, Ping-Ping'
'Zafar, Zainab'
'Ye, Heng-Yun'
'Fu, Da-Wei'
'Ye, Qiong'

_publ_section_title
;
 Switchable Nonlinear Optical and Tunable Luminescent Properties Triggered
 by Multiple Phase Transitions in a Perovskite-Like Compound.
;
_journal_issue 6
_journal_name_full 'Inorganic chemistry'
_journal_page_first 3238
_journal_page_last 3244
_journal_paper_doi 10.1021/acs.inorgchem.6b02508
_journal_volume 56
_journal_year 2017
_chemical_formula_moiety 'C6 Cd N9, C9 H22 P'
_chemical_formula_sum 'C15 H22 Cd N9 P'
_chemical_formula_weight 471.79
_chemical_name_systematic
; 
 ? 
;
_space_group_IT_number 14
_symmetry_cell_setting monoclinic
_symmetry_space_group_name_Hall '-P 2ybc'
_symmetry_space_group_name_H-M 'P 1 21/c 1'
_atom_sites_solution_hydrogens geom
_atom_sites_solution_primary direct
_atom_sites_solution_secondary difmap
_audit_creation_method SHELXL-97
_cell_angle_alpha 90.00
_cell_angle_beta 128.040(2)
_cell_angle_gamma 90.00
_cell_formula_units_Z 4
_cell_length_a 10.498(8)
_cell_length_b 16.500(3)
_cell_length_c 15.763(9)
_cell_measurement_reflns_used 2800
_cell_measurement_temperature 223(2)
_cell_measurement_theta_max 27.48
_cell_measurement_theta_min 2.46
_cell_volume 2150(2)
_computing_cell_refinement 'CrystalClear (Rigaku Inc., 2008)'
_computing_data_collection 'CrystalClear (Rigaku Inc., 2008)'
_computing_data_reduction 'CrystalClear (Rigaku Inc., 2008)'
_computing_structure_refinement 'SHELXL-97 (Sheldrick, 1997)'
_computing_structure_solution 'SHELXS-97 (Sheldrick, 1990)'
_diffrn_ambient_temperature 223(2)
_diffrn_measured_fraction_theta_full 0.975
_diffrn_measured_fraction_theta_max 0.975
_diffrn_measurement_device_type 'Saturn724+ (4x4 bin mode)'
_diffrn_measurement_method CCD_Profile_fitting
_diffrn_radiation_monochromator graphite
_diffrn_radiation_source 'fine-focus sealed tube'
_diffrn_radiation_type MoK\a
_diffrn_radiation_wavelength 0.71073
_diffrn_reflns_av_R_equivalents 0.0334
_diffrn_reflns_av_sigmaI/netI 0.0322
_diffrn_reflns_limit_h_max 9
_diffrn_reflns_limit_h_min -11
_diffrn_reflns_limit_k_max 18
_diffrn_reflns_limit_k_min -18
_diffrn_reflns_limit_l_max 18
_diffrn_reflns_limit_l_min -15
_diffrn_reflns_number 7807
_diffrn_reflns_theta_full 27.00
_diffrn_reflns_theta_max 27.48
_diffrn_reflns_theta_min 2.46
_exptl_absorpt_coefficient_mu 1.107
_exptl_absorpt_correction_T_max 0.8089
_exptl_absorpt_correction_T_min 0.7927
_exptl_absorpt_correction_type multi-scan
_exptl_crystal_colour colorless
_exptl_crystal_density_diffrn 1.457
_exptl_crystal_density_method 'not measured'
_exptl_crystal_description block
_exptl_crystal_F_000 952
_exptl_crystal_size_max 0.22
_exptl_crystal_size_mid 0.20
_exptl_crystal_size_min 0.20
_refine_diff_density_max 2.392
_refine_diff_density_min -2.069
_refine_diff_density_rms 0.484
_refine_ls_extinction_coef 0.061(2)
_refine_ls_extinction_expression Fc^*^=kFc[1+0.001xFc^2^\l^3^/sin(2\q)]^-1/4^
_refine_ls_extinction_method SHELXL
_refine_ls_goodness_of_fit_ref 1.191
_refine_ls_hydrogen_treatment mixed
_refine_ls_matrix_type full
_refine_ls_number_parameters 230
_refine_ls_number_reflns 3049
_refine_ls_number_restraints 154
_refine_ls_restrained_S_all 1.195
_refine_ls_R_factor_all 0.14553
_refine_ls_R_factor_gt 0.13489
_refine_ls_shift/su_max 0.00
_refine_ls_shift/su_mean 0.000
_refine_ls_structure_factor_coef Fsqd
_refine_ls_weighting_details 'calc w=1/[\s^2^(Fo^2^)+(0.1318P)^2^+300.0000P] where P=(Fo^2^+2Fc^2^)/3'
_refine_ls_weighting_scheme calc
_refine_ls_wR_factor_gt 0.3423
_refine_ls_wR_factor_ref 0.3447
_reflns_number_gt 2800
_reflns_number_total 3049
_reflns_threshold_expression >2sigma(I)
_cod_data_source_file ic6b02508_si_002.cif
_cod_data_source_block a
_cod_depositor_comments
;
The following automatic conversions were performed:

'_exptl_absorpt_correction_type' value 'Multi-scan' changed to
'multi-scan' according to
/home/data/users/saulius/crontab/automatic-downloads/rss-feeds/ACS/lib/dictionaries/cif_core.dic
dictionary named 'cif_core.dic' version 2.4.2 from 2011-04-26.

Automatic conversion script
Id: cif_fix_values 4973 2017-02-22 13:04:09Z antanas 

 Adding full bibliography for 4345510--4345512.cif.
;
_cod_original_sg_symbol_H-M 'P 21/c'
_cod_database_code 4345510

loop_
_symmetry_equiv_pos_as_xyz
'x, y, z'
'-x, y+1/2, -z+1/2'
'-x, -y, -z'
'x, -y-1/2, z-1/2'

loop_
_atom_site_label
_atom_site_type_symbol
_atom_site_fract_x
_atom_site_fract_y
_atom_site_fract_z
_atom_site_U_iso_or_equiv
_atom_site_adp_type
_atom_site_occupancy
_atom_site_symmetry_multiplicity
_atom_site_calc_flag
_atom_site_refinement_flags
C5 C 0.5248(13) 0.6464(8) 0.6763(9) 0.0480(19) Uani 1 1 d U
Cd1 Cd 0.56481(11) 0.82341(5) 0.80771(6) 0.0378(3) Uani 1 1 d U
N9 N 0.4052(3) 0.44502(8) 0.6107(4) 0.050(2) Uani 1 1 d DU
N7 N 0.5260(13) 0.7051(7) 0.7168(9) 0.0563(19) Uani 1 1 d U
N8 N 0.5060(11) 0.5792(7) 0.6165(8) 0.0510(19) Uani 1 1 d U
C6 C 0.4513(3) 0.51316(10) 0.6148(5) 0.050(2) Uani 1 1 d DU
N4 N 0.8469(12) 0.8006(10) 0.9201(9) 0.065(2) Uani 1 1 d U
C3 C 0.9493(15) 0.7610(13) 0.9606(11) 0.066(2) Uani 1 1 d U
N1 N 0.5190(12) 0.7493(10) 0.9151(8) 0.0584(15) Uani 1 1 d U
N2 N 0.4375(11) 0.6487(10) 0.9846(8) 0.0564(16) Uani 1 1 d U
C1 C 0.4918(14) 0.7067(12) 0.9565(10) 0.0559(16) Uani 1 1 d U
N6 N 1.2818(14) 0.6530(11) 1.1794(10) 0.072(3) Uani 1 1 d U
N5 N 1.0736(13) 0.7138(11) 0.9846(10) 0.070(2) Uani 1 1 d U
C4 C 1.1885(17) 0.6814(14) 1.1012(13) 0.073(2) Uani 1 1 d U
N3 N 0.5790(12) 0.6109(10) 1.1776(8) 0.061(2) Uani 1 1 d U
C2 C 0.5130(15) 0.6307(12) 1.0890(10) 0.0589(19) Uani 1 1 d U
P1 P 0.9998(3) 0.4787(2) 1.2622(2) 0.0347(8) Uani 1 1 d U
C13 C 0.8374(16) 0.5180(10) 1.1268(10) 0.0562(18) Uani 1 1 d U
H13A H 0.7384 0.4870 1.0968 0.067 Uiso 1 1 calc R
H13B H 0.8159 0.5746 1.1331 0.067 Uiso 1 1 calc R
C9 C 1.0615(13) 0.3752(2) 1.24096(19) 0.0436(19) Uani 1 1 d DU
H9A H 0.9643 0.3454 1.1839 0.052 Uiso 1 1 calc R
H9B H 1.1283 0.3837 1.2178 0.052 Uiso 1 1 calc R
C7 C 1.1758(14) 0.5459(10) 1.3280(11) 0.059(2) Uani 1 1 d U
H7A H 1.2672 0.5206 1.3950 0.071 Uiso 1 1 calc R
H7B H 1.2061 0.5530 1.2808 0.071 Uiso 1 1 calc R
C11 C 0.9316(14) 0.4652(13) 1.3496(11) 0.070(2) Uani 1 1 d U
H11A H 1.0254 0.4475 1.4212 0.084 Uiso 1 1 calc R
H11B H 0.8994 0.5184 1.3581 0.084 Uiso 1 1 calc R
C8 C 1.1416(18) 0.6297(10) 1.3539(14) 0.071(4) Uani 1 1 d U
H8A H 1.2377 0.6632 1.3893 0.106 Uiso 1 1 calc R
H8B H 1.1124 0.6229 1.4011 0.106 Uiso 1 1 calc R
H8C H 1.0533 0.6556 1.2876 0.106 Uiso 1 1 calc R
C12 C 0.7955(16) 0.4070(14) 1.3107(12) 0.078(3) Uani 1 1 d U
H12A H 0.7722 0.4060 1.3614 0.116 Uiso 1 1 calc R
H12B H 0.8266 0.3532 1.3049 0.116 Uiso 1 1 calc R
H12C H 0.7000 0.4242 1.2407 0.116 Uiso 1 1 calc R
C10 C 1.1554(12) 0.3253(2) 1.3439(2) 0.0436(19) Uani 1 1 d DU
H10A H 1.1853 0.2737 1.3311 0.065 Uiso 1 1 calc R
H10B H 1.0886 0.3159 1.3661 0.065 Uiso 1 1 calc R
H10C H 1.2524 0.3543 1.4002 0.065 Uiso 1 1 calc R
C15 C 0.742(2) 0.5574(11) 0.9428(13) 0.068(4) Uani 1 1 d U
H15A H 0.7703 0.5555 0.8947 0.102 Uiso 1 1 calc R
H15B H 0.7339 0.6135 0.9575 0.102 Uiso 1 1 calc R
H15C H 0.6394 0.5305 0.9094 0.102 Uiso 1 1 calc R
C14 C 0.8763(16) 0.5137(10) 1.0509(10) 0.055(2) Uani 1 1 d U
H14A H 0.8839 0.4569 1.0364 0.066 Uiso 1 1 calc R
H14B H 0.9811 0.5395 1.0834 0.066 Uiso 1 1 calc R

loop_
_atom_site_aniso_label
_atom_site_aniso_U_11
_atom_site_aniso_U_22
_atom_site_aniso_U_33
_atom_site_aniso_U_23
_atom_site_aniso_U_13
_atom_site_aniso_U_12
C5 0.070(2) 0.0355(18) 0.086(2) -0.0065(15) 0.0721(17) 0.004(2)
Cd1 0.0483(4) 0.0221(4) 0.0334(3) -0.0006(3) 0.0203(2) 0.0029(4)
N9 0.060(3) 0.041(2) 0.084(3) -0.004(3) 0.062(2) -0.002(2)
N7 0.078(3) 0.037(2) 0.0875(18) -0.0093(16) 0.0677(15) 0.006(2)
N8 0.070(2) 0.0388(18) 0.087(2) -0.0071(15) 0.0697(16) 0.0009(17)
C6 0.062(2) 0.0379(18) 0.087(2) -0.008(2) 0.0643(19) 0.0021(19)
N4 0.0427(15) 0.101(3) 0.077(3) 0.007(3) 0.0487(15) 0.0081(18)
C3 0.0432(17) 0.101(2) 0.076(2) 0.008(2) 0.0477(18) 0.0094(17)
N1 0.0421(16) 0.091(3) 0.0573(15) 0.0043(16) 0.0384(10) -0.0075(19)
N2 0.0458(19) 0.094(2) 0.0524(15) 0.0051(16) 0.0420(14) -0.0027(18)
C1 0.0411(19) 0.092(2) 0.0557(16) 0.0034(15) 0.0405(12) -0.0038(17)
N6 0.050(3) 0.103(3) 0.076(3) 0.004(3) 0.045(2) 0.018(3)
N5 0.0460(18) 0.104(2) 0.077(2) 0.006(2) 0.0465(18) 0.0134(18)
C4 0.048(2) 0.104(3) 0.077(2) 0.006(2) 0.044(2) 0.014(2)
N3 0.056(3) 0.100(4) 0.0482(17) -0.002(3) 0.042(2) 0.009(3)
C2 0.051(2) 0.096(3) 0.0508(15) 0.0027(19) 0.0419(17) 0.004(2)
P1 0.0343(9) 0.0350(14) 0.0478(9) -0.0033(10) 0.0318(6) -0.0007(10)
C13 0.052(2) 0.060(3) 0.0549(14) -0.002(2) 0.0318(12) 0.027(2)
C9 0.033(2) 0.038(2) 0.077(2) 0.005(2) 0.0423(15) 0.0002(19)
C7 0.045(2) 0.062(3) 0.095(4) -0.032(3) 0.0554(17) -0.016(2)
C11 0.0590(17) 0.099(5) 0.0954(16) 0.014(3) 0.0699(11) 0.013(2)
C8 0.051(4) 0.059(3) 0.105(5) -0.037(3) 0.049(4) -0.015(3)
C12 0.066(2) 0.103(6) 0.106(3) 0.020(4) 0.0741(18) 0.008(3)
C10 0.033(2) 0.038(2) 0.077(2) 0.005(2) 0.0423(15) 0.0002(19)
C15 0.053(5) 0.066(6) 0.058(2) 0.012(3) 0.021(3) 0.007(5)
C14 0.048(2) 0.062(3) 0.0525(16) 0.005(3) 0.0308(14) 0.022(3)

loop_
_atom_type_symbol
_atom_type_description
_atom_type_scat_dispersion_real
_atom_type_scat_dispersion_imag
_atom_type_scat_source
C C 0.0033 0.0016 'International Tables Vol C Tables 4.2.6.8 and 6.1.1.4'
H H 0.0000 0.0000 'International Tables Vol C Tables 4.2.6.8 and 6.1.1.4'
Cd Cd -0.8075 1.2024 'International Tables Vol C Tables 4.2.6.8 and 6.1.1.4'
N N 0.0061 0.0033 'International Tables Vol C Tables 4.2.6.8 and 6.1.1.4'
P P 0.1023 0.0942 'International Tables Vol C Tables 4.2.6.8 and 6.1.1.4'

loop_
_geom_angle_atom_site_label_1
_geom_angle_atom_site_label_2
_geom_angle_atom_site_label_3
_geom_angle
_geom_angle_site_symmetry_1
_geom_angle_site_symmetry_3
N7 C5 N8 173.2(11) . .
N9 Cd1 N7 176.9(3) 2_656 .
N9 Cd1 N4 92.5(4) 2_656 .
N7 Cd1 N4 89.5(5) . .
N9 Cd1 N1 94.0(4) 2_656 .
N7 Cd1 N1 88.3(5) . .
N4 Cd1 N1 95.4(5) . .
N9 Cd1 N6 90.1(4) 2_656 4_475
N7 Cd1 N6 87.7(5) . 4_475
N4 Cd1 N6 174.1(6) . 4_475
N1 Cd1 N6 89.7(5) . 4_475
N9 Cd1 N3 91.4(4) 2_656 4_575
N7 Cd1 N3 86.1(5) . 4_575
N4 Cd1 N3 90.2(5) . 4_575
N1 Cd1 N3 172.0(4) . 4_575
N6 Cd1 N3 84.4(5) 4_475 4_575
C6 N9 Cd1 150.3(3) . 2_646
C5 N7 Cd1 172.2(11) . .
C6 N8 C5 126.5(14) . .
N9 C6 N8 174.3(9) . .
C3 N4 Cd1 151.6(16) . .
N4 C3 N5 163(2) . .
C1 N1 Cd1 171.2(14) . .
C1 N2 C2 121.1(12) . .
N1 C1 N2 167.3(15) . .
C4 N6 Cd1 131.7(17) . 4_676
C3 N5 C4 116.2(16) . .
N6 C4 N5 170(2) . .
C2 N3 Cd1 126.5(14) . 4_576
N3 C2 N2 176(2) . .
C7 P1 C13 109.5(7) . .
C7 P1 C11 110.9(8) . .
C13 P1 C11 112.6(7) . .
C7 P1 C9 107.7(6) . .
C13 P1 C9 106.3(6) . .
C11 P1 C9 109.6(7) . .
C14 C13 P1 113.5(10) . .
C14 C13 H13A 108.9 . .
P1 C13 H13A 108.9 . .
C14 C13 H13B 108.9 . .
P1 C13 H13B 108.9 . .
H13A C13 H13B 107.7 . .
C10 C9 P1 111.2(5) . .
C10 C9 H9A 109.4 . .
P1 C9 H9A 109.4 . .
C10 C9 H9B 109.4 . .
P1 C9 H9B 109.4 . .
H9A C9 H9B 108.0 . .
C8 C7 P1 111.9(11) . .
C8 C7 H7A 109.2 . .
P1 C7 H7A 109.2 . .
C8 C7 H7B 109.2 . .
P1 C7 H7B 109.2 . .
H7A C7 H7B 107.9 . .
C12 C11 P1 117.6(13) . .
C12 C11 H11A 107.9 . .
P1 C11 H11A 107.9 . .
C12 C11 H11B 107.9 . .
P1 C11 H11B 107.9 . .
H11A C11 H11B 107.2 . .
C7 C8 H8A 109.5 . .
C7 C8 H8B 109.5 . .
H8A C8 H8B 109.5 . .
C7 C8 H8C 109.5 . .
H8A C8 H8C 109.5 . .
H8B C8 H8C 109.5 . .
C11 C12 H12A 109.5 . .
C11 C12 H12B 109.5 . .
H12A C12 H12B 109.5 . .
C11 C12 H12C 109.5 . .
H12A C12 H12C 109.5 . .
H12B C12 H12C 109.5 . .
C9 C10 H10A 109.5 . .
C9 C10 H10B 109.5 . .
H10A C10 H10B 109.5 . .
C9 C10 H10C 109.5 . .
H10A C10 H10C 109.5 . .
H10B C10 H10C 109.5 . .
C14 C15 H15A 109.5 . .
C14 C15 H15B 109.5 . .
H15A C15 H15B 109.5 . .
C14 C15 H15C 109.5 . .
H15A C15 H15C 109.5 . .
H15B C15 H15C 109.5 . .
C13 C14 C15 110.2(15) . .
C13 C14 H14A 109.6 . .
C15 C14 H14A 109.6 . .
C13 C14 H14B 109.6 . .
C15 C14 H14B 109.6 . .
H14A C14 H14B 108.1 . .

loop_
_geom_bond_atom_site_label_1
_geom_bond_atom_site_label_2
_geom_bond_distance
_geom_bond_site_symmetry_2
C5 N7 1.156(19) .
C5 N8 1.389(19) .
Cd1 N9 2.298(3) 2_656
Cd1 N7 2.305(13) .
Cd1 N4 2.363(11) .
Cd1 N1 2.366(16) .
Cd1 N6 2.379(11) 4_475
Cd1 N3 2.404(15) 4_575
N9 C6 1.210(2) .
N9 Cd1 2.298(3) 2_646
N8 C6 1.223(12) .
N4 C3 1.07(2) .
C3 N5 1.36(2) .
N1 C1 1.11(2) .
N2 C1 1.32(2) .
N2 C2 1.347(18) .
N6 C4 1.10(2) .
N6 Cd1 2.379(11) 4_676
N5 C4 1.54(2) .
N3 C2 1.160(18) .
N3 Cd1 2.404(15) 4_576
P1 C7 1.832(14) .
P1 C13 1.844(12) .
P1 C11 1.92(2) .
P1 C9 1.929(8) .
C13 C14 1.48(3) .
C13 H13A 0.9800 .
C13 H13B 0.9800 .
C9 C10 1.520(3) .
C9 H9A 0.9800 .
C9 H9B 0.9800 .
C7 C8 1.55(3) .
C7 H7A 0.9800 .
C7 H7B 0.9800 .
C11 C12 1.50(3) .
C11 H11A 0.9800 .
C11 H11B 0.9800 .
C8 H8A 0.9700 .
C8 H8B 0.9700 .
C8 H8C 0.9700 .
C12 H12A 0.9700 .
C12 H12B 0.9700 .
C12 H12C 0.9700 .
C10 H10A 0.9700 .
C10 H10B 0.9700 .
C10 H10C 0.9700 .
C15 C14 1.564(19) .
C15 H15A 0.9700 .
C15 H15B 0.9700 .
C15 H15C 0.9700 .
C14 H14A 0.9800 .
C14 H14B 0.9800 .
